data_2213239
loop_
_publ_author_name
'Chen, Xian-Ming'
'Zhang, Shu-Hua'
'Jin, Li-Xia'
'Liu, Zheng'
'Yang Yan'

_publ_section_title
;
 Diaquabis(2,4-dibromo-6-formylphenolato-\k^2^<i>N</i>,<i>N</i>')zinc(II)
;
_journal_coeditor_code CI2359
_journal_issue 5
_journal_name_full 'Acta Crystallographica Section E'
_journal_page_first m1321
_journal_page_last m1321
_journal_paper_doi 10.1107/S1600536807018259
_journal_volume 63
_journal_year 2007
_chemical_formula_iupac '[Zn (C7 H3 Br2 O2)2 (H2 O)2]'
_chemical_formula_moiety 'C14 H10 Br4 O6 Zn'
_chemical_formula_sum 'C14 H10 Br4 O6 Zn'
_chemical_formula_weight 659.23
_chemical_name_systematic
;
Diaquabis(2,4-dibromo-6-formylphenolato-\k^2^N,N')zinc(II)
;
_space_group_IT_number 14
_symmetry_cell_setting monoclinic
_symmetry_space_group_name_Hall '-P 2ybc'
_symmetry_space_group_name_H-M 'P 1 21/c 1'
_atom_sites_solution_hydrogens geom
_atom_sites_solution_primary direct
_atom_sites_solution_secondary difmap
_audit_creation_method SHELXL-97
_cell_angle_alpha 90.00
_cell_angle_beta 101.25(3)
_cell_angle_gamma 90.00
_cell_formula_units_Z 4
_cell_length_a 7.6486(15)
_cell_length_b 28.095(6)
_cell_length_c 8.6716(17)
_cell_measurement_reflns_used 5376
_cell_measurement_temperature 293(2)
_cell_measurement_theta_max 27.5
_cell_measurement_theta_min 1
_cell_volume 1827.6(7)
_computing_cell_refinement 'SAINT (Bruker, 2001)'
_computing_data_collection 'SMART (Bruker, 2001)'
_computing_data_reduction SAINT
_computing_molecular_graphics 'ORTEPII (Johnson, 1976)'
_computing_publication_material SHELXTL
_computing_structure_refinement 'SHELXL97 (Sheldrick, 1997)'
_computing_structure_solution 'SHELXS97 (Sheldrick, 1997)'
_diffrn_ambient_temperature 293(2)
_diffrn_measured_fraction_theta_full 0.994
_diffrn_measured_fraction_theta_max 0.994
_diffrn_measurement_device_type 'Bruker SMART CCD area-detector'
_diffrn_measurement_method '\f and \w'
_diffrn_radiation_monochromator graphite
_diffrn_radiation_source 'fine-focus sealed tube'
_diffrn_radiation_type MoK\a
_diffrn_radiation_wavelength 0.71073
_diffrn_reflns_av_R_equivalents 0.0660
_diffrn_reflns_av_sigmaI/netI 0.0818
_diffrn_reflns_limit_h_max 9
_diffrn_reflns_limit_h_min -9
_diffrn_reflns_limit_k_max 33
_diffrn_reflns_limit_k_min -36
_diffrn_reflns_limit_l_max 11
_diffrn_reflns_limit_l_min -10
_diffrn_reflns_number 12164
_diffrn_reflns_theta_full 27.55
_diffrn_reflns_theta_max 27.55
_diffrn_reflns_theta_min 1.45
_diffrn_standards_number 0
_exptl_absorpt_coefficient_mu 10.116
_exptl_absorpt_correction_T_max 0.3317
_exptl_absorpt_correction_T_min 0.1068
_exptl_absorpt_correction_type multi-scan
_exptl_absorpt_process_details '(SADABS; Sheldrick, 1996)'
_exptl_crystal_colour colourless
_exptl_crystal_density_diffrn 2.396
_exptl_crystal_density_method 'not measured'
_exptl_crystal_description Needle
_exptl_crystal_F_000 1248
_exptl_crystal_size_max 0.40
_exptl_crystal_size_mid 0.16
_exptl_crystal_size_min 0.14
_refine_diff_density_max 0.759
_refine_diff_density_min -0.773
_refine_ls_extinction_method none
_refine_ls_goodness_of_fit_ref 1.026
_refine_ls_hydrogen_treatment constr
_refine_ls_matrix_type full
_refine_ls_number_parameters 226
_refine_ls_number_reflns 4189
_refine_ls_number_restraints 0
_refine_ls_restrained_S_all 1.026
_refine_ls_R_factor_all 0.0907
_refine_ls_R_factor_gt 0.0406
_refine_ls_shift/su_max 0.001
_refine_ls_shift/su_mean 0.000
_refine_ls_structure_factor_coef Fsqd
_refine_ls_weighting_details 'calc w=1/[\s^2^(Fo^2^)+(0.0561P)^2^] where P=(Fo^2^+2Fc^2^)/3'
_refine_ls_weighting_scheme calc
_refine_ls_wR_factor_gt 0.0900
_refine_ls_wR_factor_ref 0.1270
_reflns_number_gt 2577
_reflns_number_total 4189
_reflns_threshold_expression I>2\s(I)
_cod_data_source_file ci2359.cif
_cod_data_source_block I
_cod_depositor_comments
;
The following automatic conversions were performed:
'_symmetry_cell_setting' value 'Monoclinic' changed to 'monoclinic'
according to '/home/saulius/struct/CIF-dictionaries/cif_core.dic'
dictionary named 'cif_core.dic' version 2.4.1 from 2010-06-29.

Automatic conversion script
Id: cif_fix_enum 1527 2010-12-29 10:47:43Z saulius 

The following automatic conversions were performed:

'_symmetry_cell_setting' value 'Monoclinic' changed to 'monoclinic'
according to /home/saulius/struct/CIF-dictionaries/cif_core.dic
dictionary named 'cif_core.dic' version 2.4.1 from 2010-06-29.

Automatic conversion script
Id: cif_fix_values 1715 2011-07-08 13:25:40Z adriana 
;
_cod_original_cell_volume 1827.6(6)
_cod_original_sg_symbol_H-M 'P 21/c'
_cod_database_code 2213239
_cod_database_fobs_code 2213239

loop_
_symmetry_equiv_pos_as_xyz
'x, y, z'
'-x, y+1/2, -z+1/2'
'-x, -y, -z'
'x, -y-1/2, z-1/2'

loop_
_atom_site_type_symbol
_atom_site_label
_atom_site_fract_x
_atom_site_fract_y
_atom_site_fract_z
_atom_site_U_iso_or_equiv
_atom_site_adp_type
_atom_site_calc_flag
_atom_site_refinement_flags
_atom_site_occupancy
Br Br1 0.55634(12) 0.25086(3) 0.72223(10) 0.0510(2) Uani d . 1
Br Br2 0.38278(11) 0.43461(3) 0.91144(8) 0.0425(2) Uani d . 1
Br Br3 -0.07491(13) 0.72472(3) 0.08867(13) 0.0708(3) Uani d . 1
Br Br4 0.23829(11) 0.63158(3) 0.65207(8) 0.0425(2) Uani d . 1
C C1 0.3092(8) 0.3676(2) 0.4757(7) 0.0254(14) Uani d . 1
C C2 0.3114(8) 0.4041(2) 0.5911(7) 0.0223(13) Uani d . 1
C C3 0.3828(8) 0.3896(2) 0.7481(7) 0.0279(15) Uani d . 1
C C4 0.4534(9) 0.3450(2) 0.7876(8) 0.0338(16) Uani d . 1
H H4 0.5017 0.3377 0.8918 0.041 Uiso calc R 1
C C5 0.4518(10) 0.3107(2) 0.6699(9) 0.0357(17) Uani d . 1
C C6 0.3789(9) 0.3217(2) 0.5193(8) 0.0327(16) Uani d . 1
H H6 0.3744 0.2985 0.4421 0.039 Uiso calc R 1
C C7 0.2336(9) 0.3744(3) 0.3118(8) 0.0352(17) Uani d . 1
H H7 0.2289 0.3474 0.2489 0.042 Uiso calc R 1
C C8 0.1252(9) 0.5882(2) 0.1838(8) 0.0304(15) Uani d . 1
C C9 0.1785(8) 0.5864(2) 0.3508(7) 0.0247(14) Uani d . 1
C C10 0.1614(9) 0.6300(2) 0.4297(8) 0.0300(15) Uani d . 1
C C11 0.0909(9) 0.6704(3) 0.3535(9) 0.0399(18) Uani d . 1
H H11 0.0802 0.6979 0.4103 0.048 Uiso calc R 1
C C12 0.0361(10) 0.6701(3) 0.1931(9) 0.0393(18) Uani d . 1
C C13 0.0548(9) 0.6299(3) 0.1089(8) 0.0385(18) Uani d . 1
H H13 0.0199 0.6303 0.0000 0.046 Uiso calc R 1
C C14 0.1414(9) 0.5481(3) 0.0829(8) 0.0318(16) Uani d . 1
H H14 0.1159 0.5544 -0.0244 0.038 Uiso calc R 1
O O1 0.1748(6) 0.41087(16) 0.2442(5) 0.0305(10) Uani d . 1
O O2 0.2526(6) 0.44684(15) 0.5594(5) 0.0303(10) Uani d . 1
O O3 0.1838(6) 0.50740(17) 0.1193(5) 0.0325(11) Uani d . 1
O O4 0.2395(6) 0.54800(15) 0.4281(5) 0.0291(10) Uani d . 1
O O1W 0.4842(6) 0.47247(17) 0.3266(5) 0.0328(11) Uani d . 1
H H1WB 0.5531 0.4541 0.3888 0.049 Uiso d R 1
H H1WA 0.5434 0.4977 0.3190 0.049 Uiso d R 1
O O2W -0.0665(6) 0.48299(16) 0.3156(5) 0.0291(10) Uani d . 1
H H2WA -0.1464 0.5033 0.2793 0.044 Uiso d R 1
H H2WB -0.1136 0.4639 0.3719 0.044 Uiso d R 1
Zn Zn1 0.21512(10) 0.47942(3) 0.34528(8) 0.02439(19) Uani d . 1

loop_
_atom_site_aniso_label
_atom_site_aniso_U_11
_atom_site_aniso_U_22
_atom_site_aniso_U_33
_atom_site_aniso_U_12
_atom_site_aniso_U_13
_atom_site_aniso_U_23
Br1 0.0589(5) 0.0313(4) 0.0632(5) 0.0112(4) 0.0130(4) 0.0182(4)
Br2 0.0587(5) 0.0441(5) 0.0252(4) -0.0025(4) 0.0089(3) -0.0051(3)
Br3 0.0697(7) 0.0406(5) 0.0988(8) 0.0178(5) 0.0080(6) 0.0331(5)
Br4 0.0599(5) 0.0325(4) 0.0371(4) -0.0081(4) 0.0142(4) -0.0102(3)
C1 0.025(3) 0.024(3) 0.029(3) 0.002(3) 0.009(3) -0.002(3)
C2 0.023(3) 0.018(3) 0.029(3) -0.002(2) 0.012(3) -0.001(3)
C3 0.025(4) 0.032(4) 0.027(3) -0.003(3) 0.006(3) 0.002(3)
C4 0.035(4) 0.037(4) 0.028(4) -0.002(3) 0.004(3) 0.008(3)
C5 0.041(4) 0.021(4) 0.045(4) 0.005(3) 0.008(3) 0.012(3)
C6 0.040(4) 0.021(4) 0.037(4) 0.004(3) 0.008(3) 0.001(3)
C7 0.042(4) 0.029(4) 0.033(4) 0.003(3) 0.005(3) -0.010(3)
C8 0.029(4) 0.028(4) 0.031(4) -0.005(3) -0.002(3) 0.003(3)
C9 0.019(3) 0.023(3) 0.032(4) -0.002(3) 0.003(3) 0.004(3)
C10 0.029(4) 0.028(4) 0.035(4) -0.001(3) 0.011(3) -0.002(3)
C11 0.035(4) 0.029(4) 0.058(5) 0.000(3) 0.016(4) 0.000(4)
C12 0.037(4) 0.027(4) 0.057(5) 0.007(3) 0.014(4) 0.016(4)
C13 0.033(4) 0.041(5) 0.036(4) -0.003(3) -0.006(3) 0.014(3)
C14 0.034(4) 0.038(4) 0.020(3) 0.000(3) -0.002(3) 0.001(3)
O1 0.033(3) 0.029(3) 0.025(2) 0.001(2) -0.004(2) -0.002(2)
O2 0.044(3) 0.023(2) 0.024(2) 0.005(2) 0.007(2) -0.0003(18)
O3 0.038(3) 0.035(3) 0.023(2) 0.003(2) 0.005(2) -0.001(2)
O4 0.033(3) 0.022(2) 0.029(2) 0.0020(19) -0.003(2) 0.0015(19)
O1W 0.025(2) 0.036(3) 0.035(3) 0.000(2) 0.000(2) -0.001(2)
O2W 0.023(2) 0.032(3) 0.032(2) 0.000(2) 0.0040(19) 0.000(2)
Zn1 0.0266(4) 0.0229(4) 0.0223(4) 0.0022(3) 0.0015(3) -0.0017(3)

loop_
_atom_type_symbol
_atom_type_description
_atom_type_scat_dispersion_real
_atom_type_scat_dispersion_imag
_atom_type_scat_source
C C 0.0033 0.0016 'International Tables Vol C Tables 4.2.6.8 and 6.1.1.4'
H H 0.0000 0.0000 'International Tables Vol C Tables 4.2.6.8 and 6.1.1.4'
O O 0.0106 0.0060 'International Tables Vol C Tables 4.2.6.8 and 6.1.1.4'
Zn Zn 0.2839 1.4301 'International Tables Vol C Tables 4.2.6.8 and 6.1.1.4'
Br Br -0.2901 2.4595 'International Tables Vol C Tables 4.2.6.8 and 6.1.1.4'

loop_
_geom_angle_atom_site_label_1
_geom_angle_atom_site_label_2
_geom_angle_atom_site_label_3
_geom_angle
C6 C1 C2 120.9(6)
C6 C1 C7 116.2(6)
C2 C1 C7 122.9(6)
O2 C2 C3 121.4(5)
O2 C2 C1 124.2(6)
C3 C2 C1 114.4(6)
C4 C3 C2 123.7(6)
C4 C3 Br2 118.4(5)
C2 C3 Br2 117.9(5)
C3 C4 C5 119.7(6)
C3 C4 H4 120.2
C5 C4 H4 120.2
C6 C5 C4 119.4(6)
C6 C5 Br1 120.9(5)
C4 C5 Br1 119.7(5)
C5 C6 C1 121.9(6)
C5 C6 H6 119.1
C1 C6 H6 119.1
O1 C7 C1 128.6(6)
O1 C7 H7 115.7
C1 C7 H7 115.7
C13 C8 C9 120.8(6)
C13 C8 C14 116.3(6)
C9 C8 C14 123.0(6)
O4 C9 C10 121.4(6)
O4 C9 C8 123.6(6)
C10 C9 C8 115.0(6)
C11 C10 C9 123.1(6)
C11 C10 Br4 118.9(5)
C9 C10 Br4 118.0(5)
C10 C11 C12 119.9(7)
C10 C11 H11 120.0
C12 C11 H11 120.0
C13 C12 C11 120.1(7)
C13 C12 Br3 119.8(6)
C11 C12 Br3 120.0(6)
C12 C13 C8 121.0(7)
C12 C13 H13 119.5
C8 C13 H13 119.5
O3 C14 C8 128.8(6)
O3 C14 H14 115.6
C8 C14 H14 115.6
C7 O1 Zn1 123.7(4)
C2 O2 Zn1 126.3(4)
C14 O3 Zn1 125.2(4)
C9 O4 Zn1 126.6(4)
Zn1 O1W H1WB 120.1
Zn1 O1W H1WA 118.3
H1WB O1W H1WA 106.3
Zn1 O2W H2WA 135.8
Zn1 O2W H2WB 115.8
H2WA O2W H2WB 106.3
O2 Zn1 O4 96.64(17)
O2 Zn1 O3 175.22(18)
O4 Zn1 O3 87.75(18)
O2 Zn1 O1W 93.58(19)
O4 Zn1 O1W 95.20(18)
O3 Zn1 O1W 84.10(18)
O2 Zn1 O1 87.25(17)
O4 Zn1 O1 175.34(17)
O3 Zn1 O1 88.45(18)
O1W Zn1 O1 87.10(17)
O2 Zn1 O2W 95.20(18)
O4 Zn1 O2W 91.08(17)
O3 Zn1 O2W 86.59(18)
O1W Zn1 O2W 168.55(17)
O1 Zn1 O2W 85.99(17)

loop_
_geom_bond_atom_site_label_1
_geom_bond_atom_site_label_2
_geom_bond_distance
Br1 C5 1.880(6)
Br2 C3 1.899(6)
Br3 C12 1.896(7)
Br4 C10 1.904(7)
C1 C6 1.418(9)
C1 C2 1.431(8)
C1 C7 1.439(9)
C2 O2 1.292(7)
C2 C3 1.424(8)
C3 C4 1.383(9)
C4 C5 1.401(10)
C4 H4 0.93
C5 C6 1.353(9)
C6 H6 0.93
C7 O1 1.223(8)
C7 H7 0.93
C8 C13 1.394(9)
C8 C9 1.426(9)
C8 C14 1.447(9)
C9 O4 1.308(7)
C9 C10 1.420(9)
C10 C11 1.370(10)
C11 C12 1.372(10)
C11 H11 0.93
C12 C13 1.369(11)
C13 H13 0.93
C14 O3 1.214(8)
C14 H14 0.93
O1 Zn1 2.114(4)
O2 Zn1 2.040(4)
O3 Zn1 2.081(4)
O4 Zn1 2.052(4)
O1W Zn1 2.105(4)
O1W H1WB 0.85
O1W H1WA 0.85
O2W Zn1 2.121(4)
O2W H2WA 0.85
O2W H2WB 0.85

loop_
_geom_hbond_atom_site_label_D
_geom_hbond_atom_site_label_H
_geom_hbond_atom_site_label_A
_geom_hbond_site_symmetry_A
_geom_hbond_distance_DH
_geom_hbond_distance_HA
_geom_hbond_distance_DA
_geom_hbond_angle_DHA
O1W H1WB O4 3_666 0.85 2.01 2.751(6) 144
O1W H1WA O2 3_666 0.85 2.31 3.065(6) 148
O2W H2WA O2 3_566 0.85 2.24 2.773(6) 121
O2W H2WB O4 3_566 0.85 2.17 2.932(6) 149
O1W H1WA Br2 3_666 0.85 2.89 3.596(5) 141
O2W H2WA Br2 3_566 0.85 2.81 3.637(5) 166
O2W H2WB Br4 3_566 0.85 2.84 3.509(5) 137
